data_1557086
loop_
_publ_author_name
'He, Zhen'
'Perry, Gregory J. P.'
'Procter, David J.'

_publ_section_title
;
 Sulfoxide-mediated oxidative cross-coupling of phenols
;
_journal_issue 7
_journal_name_full 'Chemical Science'
_journal_page_first 2001
_journal_page_last 2005
_journal_paper_doi 10.1039/C9SC05668H
_journal_volume 11
_journal_year 2020
_chemical_formula_moiety 'C25 H28 O8'
_chemical_formula_sum 'C25 H28 O8'
_chemical_formula_weight 456.47
_space_group_crystal_system monoclinic
_space_group_IT_number 15
_space_group_name_Hall '-C 2yc'
_space_group_name_H-M_alt 'C 1 2/c 1'
_atom_sites_solution_hydrogens mixed
_atom_sites_solution_primary dual
_audit_creation_date 2019-06-06
_audit_creation_method
;
Olex2 1.2
(compiled 2018.05.29 svn.r3508 for OlexSys, GUI svn.r5506)
;
_audit_update_record
;
2019-08-01 deposited with the CCDC.	2020-01-20 downloaded from the CCDC.
;
_cell_angle_alpha 90
_cell_angle_beta 99.730(5)
_cell_angle_gamma 90
_cell_formula_units_Z 8
_cell_length_a 29.9022(18)
_cell_length_b 11.0935(6)
_cell_length_c 13.4816(7)
_cell_measurement_reflns_used 4608
_cell_measurement_temperature 149.9(3)
_cell_measurement_theta_max 28.4220
_cell_measurement_theta_min 2.9930
_cell_volume 4407.8(4)
_computing_cell_refinement 'CrysAlisPro 1.171.39.46 (Rigaku OD, 2018)'
_computing_data_collection 'CrysAlisPro 1.171.39.46 (Rigaku OD, 2018)'
_computing_data_reduction 'CrysAlisPro 1.171.39.46 (Rigaku OD, 2018)'
_computing_molecular_graphics 'Olex2 (Dolomanov et al., 2009)'
_computing_publication_material 'Olex2 (Dolomanov et al., 2009)'
_computing_structure_refinement 'ShelXL (Sheldrick, 2015)'
_computing_structure_solution 'ShelXT (Sheldrick, 2015)'
_diffrn_ambient_environment N~2~
_diffrn_ambient_temperature 149.9(3)
_diffrn_detector 'CCD plate'
_diffrn_detector_area_resol_mean 8.0714
_diffrn_detector_type Eos
_diffrn_measured_fraction_theta_full 0.998
_diffrn_measured_fraction_theta_max 0.860
_diffrn_measurement_details
;
List of Runs (angles in degrees, time in seconds):

  # Type    Start    End  Width  t~exp~   \w     \q     \k     \f   Frames
#--------------------------------------------------------------------------
  1  \w    -88.00   3.00   1.00    9.49    --  -18.77 -57.00 -90.00   91
  2  \w    -20.00  25.00   1.00    9.49    --  -18.77 -99.00-180.00   45
  3  \w    -39.00  19.00   1.00    9.49    --  -18.77  57.00  60.00   58
  4  \w     -7.00  90.00   1.00    9.49    --   20.02  38.00-150.00   97
;
_diffrn_measurement_device 'four-circle diffractometer'
_diffrn_measurement_device_type 'SuperNova, Single source at offset/far, Eos'
_diffrn_measurement_method '\w scans'
_diffrn_orient_matrix_type 'CrysAlisPro convention (1999,Acta A55,543-557)'
_diffrn_orient_matrix_UB_11 -0.0205143000
_diffrn_orient_matrix_UB_12 -0.0333884000
_diffrn_orient_matrix_UB_13 -0.0086318000
_diffrn_orient_matrix_UB_21 -0.0125531000
_diffrn_orient_matrix_UB_22 0.0541374000
_diffrn_orient_matrix_UB_23 0.0012469000
_diffrn_orient_matrix_UB_31 -0.0010397000
_diffrn_orient_matrix_UB_32 0.0068427000
_diffrn_orient_matrix_UB_33 -0.0526147000
_diffrn_radiation_monochromator mirror
_diffrn_radiation_probe x-ray
_diffrn_radiation_type MoK\a
_diffrn_radiation_wavelength 0.71073
_diffrn_reflns_av_R_equivalents 0.0320
_diffrn_reflns_av_unetI/netI 0.0507
_diffrn_reflns_Laue_measured_fraction_full 0.998
_diffrn_reflns_Laue_measured_fraction_max 0.860
_diffrn_reflns_limit_h_max 28
_diffrn_reflns_limit_h_min -40
_diffrn_reflns_limit_k_max 15
_diffrn_reflns_limit_k_min -14
_diffrn_reflns_limit_l_max 17
_diffrn_reflns_limit_l_min -16
_diffrn_reflns_number 12291
_diffrn_reflns_point_group_measured_fraction_full 0.998
_diffrn_reflns_point_group_measured_fraction_max 0.860
_diffrn_reflns_theta_full 25.242
_diffrn_reflns_theta_max 29.150
_diffrn_reflns_theta_min 2.764
_diffrn_source 'micro-focus sealed X-ray tube'
_diffrn_source_type 'SuperNova (Mo) X-ray Source'
_exptl_absorpt_coefficient_mu 0.103
_exptl_absorpt_correction_T_max 1.00000
_exptl_absorpt_correction_T_min 0.46118
_exptl_absorpt_correction_type multi-scan
_exptl_absorpt_process_details
;
CrysAlisPro 1.171.39.46 (Rigaku Oxford Diffraction, 2018)
Empirical absorption correction using spherical harmonics,
 implemented in SCALE3 ABSPACK scaling algorithm.
;
_exptl_crystal_colour 'clear light colourless'
_exptl_crystal_colour_lustre clear
_exptl_crystal_colour_modifier light
_exptl_crystal_colour_primary colourless
_exptl_crystal_density_diffrn 1.376
_exptl_crystal_description prism
_exptl_crystal_F_000 1936
_exptl_crystal_size_max 0.3
_exptl_crystal_size_mid 0.3
_exptl_crystal_size_min 0.2
_refine_diff_density_max 0.306
_refine_diff_density_min -0.268
_refine_diff_density_rms 0.051
_refine_ls_extinction_method none
_refine_ls_goodness_of_fit_ref 1.042
_refine_ls_hydrogen_treatment mixed
_refine_ls_matrix_type full
_refine_ls_number_parameters 338
_refine_ls_number_reflns 5108
_refine_ls_number_restraints 0
_refine_ls_restrained_S_all 1.042
_refine_ls_R_factor_all 0.0787
_refine_ls_R_factor_gt 0.0545
_refine_ls_shift/su_max 0.000
_refine_ls_shift/su_mean 0.000
_refine_ls_structure_factor_coef Fsqd
_refine_ls_weighting_details 'w=1/[\s^2^(Fo^2^)+(0.0434P)^2^+5.6515P] where P=(Fo^2^+2Fc^2^)/3'
_refine_ls_weighting_scheme calc
_refine_ls_wR_factor_gt 0.1208
_refine_ls_wR_factor_ref 0.1334
_reflns_Friedel_coverage 0.000
_reflns_number_gt 3801
_reflns_number_total 5108
_reflns_threshold_expression 'I > 2\s(I)'
_cod_data_source_file c9sc05668h2.cif
_cod_data_source_block adjp393
_cod_depositor_comments
;Adding full bibliography for 1557082--1557086.cif.

 Adding full bibliography for 1557082--1557086.cif.
;
_cod_database_code 1557086
_shelxl_version_number 2014/6
_shelx_space_group_comment
;
The symmetry employed for this shelxl refinement is uniquely defined
by the following loop, which should always be used as a source of
symmetry information in preference to the above space-group names.
They are only intended as comments.
;
_shelx_estimated_absorpt_t_max 0.980
_shelx_estimated_absorpt_t_min 0.970
_reflns_odcompleteness_completeness 99.83
_reflns_odcompleteness_iscentric 1
_reflns_odcompleteness_theta 26.32
_olex2_refinement_description
;
1. Fixed Uiso
 At 1.2 times of:
  All C(H) groups
 At 1.5 times of:
  All C(H,H,H) groups, All O(H) groups
2. Others
 Fixed Sof: C1(0.5) C2(0.5) H2A(0.5) H1A(0.5) H2B(0.5) H1B(0.5) H1C(0.5)
 H2C(0.5)
3.a Aromatic/amide H refined with riding coordinates:
 C00B(H00B), C00C(H00C), C00K(H00K), C00L(H00L), C00M(H00M), C00O(H00O)
3.b Idealised Me refined as rotating group:
 C00R(H00A,H00D,H00E), C00S(H00F,H00G,H00H), C00T(H00I,H00J,H00N), C00U(H00P,
 H00Q,H00R), C00V(H00S,H00T,H00U), C00W(H00V,H00W,H00X)
3.c Idealised tetrahedral OH refined as rotating group:
 O001(H001)
;
_olex2_date_sample_data_collection 2019-06-06
_olex2_submission_special_instructions 'No special instructions were received'
_oxdiff_exptl_absorpt_empirical_details
;
Empirical correction (ABSPACK) includes:
- Absorption correction using spherical harmonics
- Frame scaling
;
_oxdiff_exptl_absorpt_empirical_full_max 1.994
_oxdiff_exptl_absorpt_empirical_full_min 0.359

loop_
_space_group_symop_operation_xyz
'x, y, z'
'-x, y, -z+1/2'
'x+1/2, y+1/2, z'
'-x+1/2, y+1/2, -z+1/2'
'-x, -y, -z'
'x, -y, z-1/2'
'-x+1/2, -y+1/2, -z'
'x+1/2, -y+1/2, z-1/2'

loop_
_atom_site_label
_atom_site_type_symbol
_atom_site_fract_x
_atom_site_fract_y
_atom_site_fract_z
_atom_site_U_iso_or_equiv
_atom_site_adp_type
_atom_site_occupancy
_atom_site_site_symmetry_order
_atom_site_calc_flag
_atom_site_refinement_flags_posn
_atom_site_refinement_flags_occupancy
_atom_site_disorder_assembly
_atom_site_disorder_group
O001 O 0.32949(5) 0.54787(13) 0.34615(10) 0.0245(3) Uani 1 1 d . . . .
H001 H 0.3104 0.5786 0.3752 0.037 Uiso 1 1 calc GR . . .
O002 O 0.44569(5) 0.47396(13) 0.17708(10) 0.0264(3) Uani 1 1 d . . . .
O003 O 0.20716(5) 0.96913(14) 0.46833(10) 0.0277(3) Uani 1 1 d . . . .
O004 O 0.48436(5) 0.82955(14) 0.39261(11) 0.0331(4) Uani 1 1 d . . . .
O005 O 0.27316(5) 0.93244(13) 0.61323(10) 0.0283(3) Uani 1 1 d . . . .
O006 O 0.29151(5) 0.77648(15) 0.23251(10) 0.0344(4) Uani 1 1 d . . . .
O007 O 0.42034(6) 0.06536(13) 0.28591(12) 0.0403(4) Uani 1 1 d . . . .
O008 O 0.38237(6) 0.14726(14) 0.43136(12) 0.0430(4) Uani 1 1 d . . . .
C009 C 0.40780(7) 0.56967(17) 0.33797(12) 0.0193(4) Uani 1 1 d . . . .
C00A C 0.36707(7) 0.62072(18) 0.35633(13) 0.0198(4) Uani 1 1 d . . . .
C00B C 0.44647(7) 0.64231(18) 0.34735(13) 0.0207(4) Uani 1 1 d . . . .
H00B H 0.4733 0.6105 0.3324 0.025 Uiso 1 1 calc R . . .
C00C C 0.31909(7) 0.83971(17) 0.49961(14) 0.0211(4) Uani 1 1 d . . . .
H00C H 0.3436 0.8295 0.5513 0.025 Uiso 1 1 calc R . . .
C00D C 0.32233(7) 0.79891(17) 0.40268(14) 0.0213(4) Uani 1 1 d . . . .
C00E C 0.44536(7) 0.76124(18) 0.37863(14) 0.0223(4) Uani 1 1 d . . . .
C00F C 0.36540(7) 0.74265(18) 0.38373(13) 0.0207(4) Uani 1 1 d . . . .
C00G C 0.28031(7) 0.89460(18) 0.51979(13) 0.0219(4) Uani 1 1 d . . . .
C00H C 0.41144(7) 0.43754(17) 0.31945(13) 0.0196(4) Uani 1 1 d . . . .
C00I C 0.43106(6) 0.39218(18) 0.24085(13) 0.0204(4) Uani 1 1 d . . . .
C00J C 0.24417(7) 0.91281(18) 0.44133(14) 0.0220(4) Uani 1 1 d . . . .
C00K C 0.43475(7) 0.26732(19) 0.22772(14) 0.0251(4) Uani 1 1 d . . . .
H00K H 0.4482 0.2376 0.1753 0.030 Uiso 1 1 calc R . . .
C00L C 0.40491(7) 0.81119(18) 0.39627(14) 0.0234(4) Uani 1 1 d . . . .
H00L H 0.4042 0.8912 0.4167 0.028 Uiso 1 1 calc R . . .
C00M C 0.24665(7) 0.87484(18) 0.34444(14) 0.0236(4) Uani 1 1 d . . . .
H00M H 0.2226 0.8883 0.2922 0.028 Uiso 1 1 calc R . . .
C00N C 0.28581(7) 0.81597(18) 0.32611(14) 0.0231(4) Uani 1 1 d . . . .
C00O C 0.39543(7) 0.35542(19) 0.38387(14) 0.0259(5) Uani 1 1 d . . . .
H00O H 0.3823 0.3848 0.4368 0.031 Uiso 1 1 calc R . . .
C00P C 0.41847(8) 0.18819(19) 0.29267(15) 0.0286(5) Uani 1 1 d . . . .
C00Q C 0.39840(8) 0.23222(19) 0.37163(15) 0.0297(5) Uani 1 1 d . . . .
C00R C 0.45797(7) 0.4280(2) 0.08638(14) 0.0297(5) Uani 1 1 d . . . .
H00A H 0.4634 0.4939 0.0438 0.045 Uiso 1 1 calc GR . . .
H00D H 0.4338 0.3790 0.0520 0.045 Uiso 1 1 calc GR . . .
H00E H 0.4850 0.3803 0.1024 0.045 Uiso 1 1 calc GR . . .
C00S C 0.31083(8) 0.9252(2) 0.69286(14) 0.0312(5) Uani 1 1 d . . . .
H00F H 0.3349 0.9754 0.6776 0.047 Uiso 1 1 calc GR . . .
H00G H 0.3211 0.8433 0.7005 0.047 Uiso 1 1 calc GR . . .
H00H H 0.3019 0.9522 0.7543 0.047 Uiso 1 1 calc GR . . .
C00T C 0.16793(7) 0.9804(2) 0.39309(16) 0.0365(6) Uani 1 1 d . . . .
H00I H 0.1741 1.0350 0.3419 0.055 Uiso 1 1 calc GR . . .
H00J H 0.1432 1.0108 0.4229 0.055 Uiso 1 1 calc GR . . .
H00N H 0.1600 0.9028 0.3637 0.055 Uiso 1 1 calc GR . . .
C00U C 0.25323(8) 0.7745(2) 0.15438(15) 0.0352(5) Uani 1 1 d . . . .
H00P H 0.2609 0.7332 0.0970 0.053 Uiso 1 1 calc GR . . .
H00Q H 0.2442 0.8557 0.1359 0.053 Uiso 1 1 calc GR . . .
H00R H 0.2286 0.7334 0.1774 0.053 Uiso 1 1 calc GR . . .
C00V C 0.43571(10) 0.0150(2) 0.20073(18) 0.0463(7) Uani 1 1 d . . . .
H00S H 0.4166 0.0421 0.1404 0.069 Uiso 1 1 calc GR . . .
H00T H 0.4346 -0.0713 0.2043 0.069 Uiso 1 1 calc GR . . .
H00U H 0.4663 0.0403 0.2000 0.069 Uiso 1 1 calc GR . . .
C00W C 0.35928(11) 0.1918(3) 0.5085(2) 0.0560(8) Uani 1 1 d . . . .
H00V H 0.3358 0.2464 0.4796 0.084 Uiso 1 1 calc GR . . .
H00W H 0.3804 0.2333 0.5584 0.084 Uiso 1 1 calc GR . . .
H00X H 0.3461 0.1255 0.5393 0.084 Uiso 1 1 calc GR . . .
C1 C 0.49304(18) 0.9161(5) 0.4714(4) 0.0309(10) Uani 0.5 1 d . P A -2
C2 C 0.52388(16) 0.7772(5) 0.4054(4) 0.0309(10) Uani 0.5 1 d . P A -1
H2A H 0.5451(16) 0.829(5) 0.430(3) 0.031(13) Uiso 0.5 1 d . P B -1
H1A H 0.4819(15) 0.883(4) 0.529(3) 0.033(12) Uiso 0.5 1 d . P C -2
H2B H 0.5232(17) 0.717(5) 0.456(4) 0.044(14) Uiso 0.5 1 d . P D -1
H1B H 0.524(2) 0.930(5) 0.480(4) 0.048(15) Uiso 0.5 1 d . P E -2
H1C H 0.4754(17) 0.982(5) 0.447(4) 0.044(15) Uiso 0.5 1 d . P F -2
H2C H 0.5290(19) 0.749(5) 0.344(4) 0.059(17) Uiso 0.5 1 d . P G -1

loop_
_atom_site_aniso_label
_atom_site_aniso_U_11
_atom_site_aniso_U_22
_atom_site_aniso_U_33
_atom_site_aniso_U_23
_atom_site_aniso_U_13
_atom_site_aniso_U_12
O001 0.0231(8) 0.0245(7) 0.0286(7) -0.0059(6) 0.0118(6) -0.0038(6)
O002 0.0331(8) 0.0254(8) 0.0234(7) -0.0048(6) 0.0128(6) -0.0025(7)
O003 0.0207(8) 0.0380(9) 0.0251(7) 0.0005(6) 0.0059(6) 0.0070(7)
O004 0.0310(9) 0.0242(8) 0.0463(9) -0.0076(7) 0.0131(7) -0.0100(7)
O005 0.0297(8) 0.0346(9) 0.0213(7) -0.0040(6) 0.0061(6) 0.0080(7)
O006 0.0385(9) 0.0458(10) 0.0191(7) -0.0035(7) 0.0054(6) 0.0133(8)
O007 0.0593(12) 0.0182(8) 0.0402(9) -0.0025(7) -0.0011(8) 0.0062(8)
O008 0.0641(12) 0.0260(8) 0.0403(9) 0.0086(7) 0.0133(8) -0.0044(8)
C009 0.0252(10) 0.0193(9) 0.0142(8) 0.0003(7) 0.0053(7) 0.0033(9)
C00A 0.0233(10) 0.0204(10) 0.0167(8) 0.0002(7) 0.0061(7) -0.0012(9)
C00B 0.0212(10) 0.0228(10) 0.0197(8) 0.0019(8) 0.0079(7) 0.0038(9)
C00C 0.0220(10) 0.0176(9) 0.0241(9) -0.0008(8) 0.0052(8) -0.0006(8)
C00D 0.0237(11) 0.0169(9) 0.0248(9) 0.0012(8) 0.0087(8) 0.0001(8)
C00E 0.0231(11) 0.0196(10) 0.0255(9) 0.0030(8) 0.0081(8) -0.0022(9)
C00F 0.0228(11) 0.0206(10) 0.0201(8) 0.0027(8) 0.0077(7) 0.0047(9)
C00G 0.0268(11) 0.0193(10) 0.0206(9) -0.0011(8) 0.0070(8) -0.0010(9)
C00H 0.0214(10) 0.0171(9) 0.0203(8) -0.0020(7) 0.0030(7) 0.0004(8)
C00I 0.0169(10) 0.0225(10) 0.0207(9) -0.0012(8) 0.0002(7) 0.0012(8)
C00J 0.0208(10) 0.0203(10) 0.0268(9) 0.0011(8) 0.0093(8) -0.0007(9)
C00K 0.0239(11) 0.0252(11) 0.0253(9) -0.0073(8) 0.0016(8) 0.0033(9)
C00L 0.0287(11) 0.0148(9) 0.0283(10) -0.0001(8) 0.0094(8) 0.0003(9)
C00M 0.0222(11) 0.0264(11) 0.0218(9) 0.0040(8) 0.0025(8) 0.0003(9)
C00N 0.0278(11) 0.0227(10) 0.0206(9) 0.0022(8) 0.0087(8) 0.0006(9)
C00O 0.0319(12) 0.0249(11) 0.0213(9) 0.0002(8) 0.0054(8) 0.0003(9)
C00P 0.0323(12) 0.0183(10) 0.0318(11) -0.0022(9) -0.0046(9) 0.0026(9)
C00Q 0.0386(13) 0.0231(11) 0.0264(10) 0.0055(9) 0.0023(9) -0.0030(10)
C00R 0.0295(12) 0.0377(13) 0.0236(10) -0.0078(9) 0.0096(8) -0.0022(10)
C00S 0.0365(13) 0.0339(12) 0.0226(9) -0.0034(9) 0.0031(9) 0.0039(11)
C00T 0.0231(12) 0.0567(16) 0.0294(11) -0.0005(11) 0.0035(9) 0.0095(12)
C00U 0.0421(14) 0.0419(14) 0.0210(10) -0.0024(10) 0.0041(9) -0.0018(12)
C00V 0.0639(19) 0.0257(12) 0.0441(13) -0.0102(11) -0.0057(12) 0.0122(13)
C00W 0.080(2) 0.0427(16) 0.0522(16) 0.0177(13) 0.0306(15) -0.0020(16)
C1 0.028(3) 0.030(2) 0.035(2) -0.007(2) 0.0061(19) -0.006(2)
C2 0.024(2) 0.026(2) 0.043(3) -0.004(2) 0.006(2) -0.005(2)

loop_
_atom_type_symbol
_atom_type_description
_atom_type_scat_dispersion_real
_atom_type_scat_dispersion_imag
_atom_type_scat_source
C C 0.0033 0.0016 'International Tables Vol C Tables 4.2.6.8 and 6.1.1.4'
H H 0.0000 0.0000 'International Tables Vol C Tables 4.2.6.8 and 6.1.1.4'
O O 0.0106 0.0060 'International Tables Vol C Tables 4.2.6.8 and 6.1.1.4'

loop_
_geom_angle_atom_site_label_1
_geom_angle_atom_site_label_2
_geom_angle_atom_site_label_3
_geom_angle
C00A O001 H001 109.5
C00I O002 C00R 117.12(16)
C00J O003 C00T 117.14(15)
C00E O004 C1 121.1(2)
C2 O004 C00E 120.1(3)
C00G O005 C00S 116.59(15)
C00N O006 C00U 118.50(16)
C00P O007 C00V 117.88(18)
C00Q O008 C00W 116.58(18)
C00A C009 C00H 121.04(18)
C00B C009 C00A 118.76(17)
C00B C009 C00H 119.88(17)
O001 C00A C009 117.74(17)
O001 C00A C00F 121.89(17)
C009 C00A C00F 120.37(18)
C009 C00B H00B 119.5
C00E C00B C009 120.92(18)
C00E C00B H00B 119.5
C00D C00C H00C 119.3
C00G C00C H00C 119.3
C00G C00C C00D 121.35(18)
C00C C00D C00F 119.50(18)
C00N C00D C00C 118.78(18)
C00N C00D C00F 121.67(16)
O004 C00E C00B 120.12(18)
O004 C00E C00L 119.98(18)
C00L C00E C00B 119.90(19)
C00A C00F C00D 121.19(18)
C00L C00F C00A 119.39(18)
C00L C00F C00D 119.39(17)
O005 C00G C00J 115.43(17)
C00C C00G O005 125.53(18)
C00C C00G C00J 119.02(17)
C00I C00H C009 122.34(17)
C00I C00H C00O 118.09(18)
C00O C00H C009 119.56(16)
O002 C00I C00H 117.33(17)
O002 C00I C00K 122.25(17)
C00H C00I C00K 120.41(18)
O003 C00J C00G 114.93(16)
O003 C00J C00M 124.21(18)
C00M C00J C00G 120.86(18)
C00I C00K H00K 119.9
C00P C00K C00I 120.15(18)
C00P C00K H00K 119.9
C00E C00L C00F 120.54(18)
C00E C00L H00L 119.7
C00F C00L H00L 119.7
C00J C00M H00M 120.4
C00J C00M C00N 119.21(18)
C00N C00M H00M 120.4
O006 C00N C00D 115.93(17)
O006 C00N C00M 123.28(18)
C00D C00N C00M 120.73(17)
C00H C00O H00O 118.8
C00Q C00O C00H 122.33(18)
C00Q C00O H00O 118.8
O007 C00P C00K 124.53(19)
O007 C00P C00Q 115.28(19)
C00K C00P C00Q 120.19(19)
O008 C00Q C00O 124.85(19)
O008 C00Q C00P 116.33(19)
C00O C00Q C00P 118.82(19)
O002 C00R H00A 109.5
O002 C00R H00D 109.5
O002 C00R H00E 109.5
H00A C00R H00D 109.5
H00A C00R H00E 109.5
H00D C00R H00E 109.5
O005 C00S H00F 109.5
O005 C00S H00G 109.5
O005 C00S H00H 109.5
H00F C00S H00G 109.5
H00F C00S H00H 109.5
H00G C00S H00H 109.5
O003 C00T H00I 109.5
O003 C00T H00J 109.5
O003 C00T H00N 109.5
H00I C00T H00J 109.5
H00I C00T H00N 109.5
H00J C00T H00N 109.5
O006 C00U H00P 109.5
O006 C00U H00Q 109.5
O006 C00U H00R 109.5
H00P C00U H00Q 109.5
H00P C00U H00R 109.5
H00Q C00U H00R 109.5
O007 C00V H00S 109.5
O007 C00V H00T 109.5
O007 C00V H00U 109.5
H00S C00V H00T 109.5
H00S C00V H00U 109.5
H00T C00V H00U 109.5
O008 C00W H00V 109.5
O008 C00W H00W 109.5
O008 C00W H00X 109.5
H00V C00W H00W 109.5
H00V C00W H00X 109.5
H00W C00W H00X 109.5
O004 C1 H1A 108(3)
O004 C1 H1B 105(3)
O004 C1 H1C 105(3)
H1A C1 H1B 116(4)
H1A C1 H1C 109(4)
H1B C1 H1C 114(5)
O004 C2 H2A 110(3)
O004 C2 H2B 106(3)
O004 C2 H2C 109(4)
H2A C2 H2B 107(4)
H2A C2 H2C 110(5)
H2B C2 H2C 115(5)

loop_
_geom_bond_atom_site_label_1
_geom_bond_atom_site_label_2
_geom_bond_distance
O001 H001 0.8200
O001 C00A 1.372(2)
O002 C00I 1.371(2)
O002 C00R 1.429(2)
O003 C00J 1.372(2)
O003 C00T 1.421(2)
O004 C00E 1.377(2)
O004 C1 1.422(5)
O004 C2 1.302(5)
O005 C00G 1.378(2)
O005 C00S 1.421(2)
O006 C00N 1.373(2)
O006 C00U 1.419(3)
O007 C00P 1.367(2)
O007 C00V 1.421(3)
O008 C00Q 1.377(3)
O008 C00W 1.430(3)
C009 C00A 1.402(3)
C009 C00B 1.398(3)
C009 C00H 1.494(3)
C00A C00F 1.405(3)
C00B H00B 0.9300
C00B C00E 1.387(3)
C00C H00C 0.9300
C00C C00D 1.402(2)
C00C C00G 1.377(3)
C00D C00F 1.492(3)
C00D C00N 1.383(3)
C00E C00L 1.387(3)
C00F C00L 1.391(3)
C00G C00J 1.393(3)
C00H C00I 1.389(2)
C00H C00O 1.398(3)
C00I C00K 1.403(3)
C00J C00M 1.386(3)
C00K H00K 0.9300
C00K C00P 1.385(3)
C00L H00L 0.9300
C00M H00M 0.9300
C00M C00N 1.399(3)
C00O H00O 0.9300
C00O C00Q 1.381(3)
C00P C00Q 1.396(3)
C00R H00A 0.9600
C00R H00D 0.9600
C00R H00E 0.9600
C00S H00F 0.9600
C00S H00G 0.9600
C00S H00H 0.9600
C00T H00I 0.9600
C00T H00J 0.9600
C00T H00N 0.9600
C00U H00P 0.9600
C00U H00Q 0.9600
C00U H00R 0.9600
C00V H00S 0.9600
C00V H00T 0.9600
C00V H00U 0.9600
C00W H00V 0.9600
C00W H00W 0.9600
C00W H00X 0.9600
C1 H1A 0.97(5)
C1 H1B 0.94(6)
C1 H1C 0.93(6)
C2 H2A 0.88(5)
C2 H2B 0.96(5)
C2 H2C 0.92(6)
